data_4027346
loop_
_publ_author_name
'Christian Br\"uckner'
'Junichi Ogikubo'
'Jason R. McCarthy'
'Joshua Akhigbe'
'Michael A. Hyland'
'Pedro Daddario'
'Jill L. Worlinsky'
'Matthias Zeller'
'James T. Engle'
'Christopher J. Ziegler'
'Matthew J. Ranaghan'
'Megan N. Sandberg'
'Robert R. Birge'

_publ_section_title
;
 meso-Arylporpholactones and their Reduction Products
;
_journal_name_full 'Journal of Organic Chemistry'
_journal_page_first 6480
_journal_page_last 6494
_journal_paper_doi 10.1021/jo300963m
_journal_volume 77
_journal_year 2012
_chemical_formula_sum 'C43 H30 N4 O'
_chemical_formula_weight 618.71
_chemical_name_systematic
; 
 ? 
;
_space_group_IT_number 2
_symmetry_cell_setting triclinic
_symmetry_space_group_name_Hall '-P 1'
_symmetry_space_group_name_H-M 'P -1'
_atom_sites_solution_hydrogens geom
_atom_sites_solution_primary direct
_atom_sites_solution_secondary difmap
_audit_creation_method SHELXL-97
_cell_angle_alpha 94.819(4)
_cell_angle_beta 99.495(4)
_cell_angle_gamma 101.047(4)
_cell_formula_units_Z 1
_cell_length_a 6.3538(16)
_cell_length_b 10.375(3)
_cell_length_c 12.253(3)
_cell_measurement_reflns_used 1557
_cell_measurement_temperature 100(2)
_cell_measurement_theta_max 30.92
_cell_measurement_theta_min 2.47
_cell_volume 776.3(4)
_computing_cell_refinement 'Apex2 v2011.2-0'
_computing_data_collection 'Apex2 v2011.2-0 (Bruker, 2011)'
_computing_data_reduction 'Apex2 v2011.2-0'
_computing_molecular_graphics 'SHELXTL 6.14'
_computing_publication_material 'SHELXTL 6.14'
_computing_structure_refinement
;  
SHELXTL 6.14, Shelxle (H\"ubschle et al., 2011)
;
_computing_structure_solution 'SHELXTL 6.14 (Bruker, 2003; Sheldrick, 2008)'
_diffrn_ambient_temperature 100(2)
_diffrn_measured_fraction_theta_full 0.988
_diffrn_measured_fraction_theta_max 0.988
_diffrn_measurement_device_type 'Bruker AXS SMART APEX CCD diffractometer'
_diffrn_measurement_method '\w scans'
_diffrn_radiation_monochromator graphite
_diffrn_radiation_source 'fine-focus sealed tube'
_diffrn_radiation_type MoK\a
_diffrn_radiation_wavelength 0.71073
_diffrn_reflns_av_R_equivalents 0.0281
_diffrn_reflns_av_sigmaI/netI 0.0309
_diffrn_reflns_limit_h_max 8
_diffrn_reflns_limit_h_min -8
_diffrn_reflns_limit_k_max 13
_diffrn_reflns_limit_k_min -13
_diffrn_reflns_limit_l_max 16
_diffrn_reflns_limit_l_min -16
_diffrn_reflns_number 11705
_diffrn_reflns_theta_full 28.28
_diffrn_reflns_theta_max 28.28
_diffrn_reflns_theta_min 2.01
_diffrn_standards_number 0
_exptl_absorpt_coefficient_mu 0.080
_exptl_absorpt_correction_T_max 0.7463
_exptl_absorpt_correction_T_min 0.6923
_exptl_absorpt_correction_type multi-scan
_exptl_absorpt_process_details 'Apex2  v2011.2-0 (Bruker, 2011)'
_exptl_crystal_colour black
_exptl_crystal_density_diffrn 1.323
_exptl_crystal_description rod
_exptl_crystal_F_000 324
_exptl_crystal_size_max 0.55
_exptl_crystal_size_mid 0.20
_exptl_crystal_size_min 0.12
_refine_diff_density_max 0.352
_refine_diff_density_min -0.196
_refine_diff_density_rms 0.043
_refine_ls_extinction_method none
_refine_ls_goodness_of_fit_ref 1.066
_refine_ls_hydrogen_treatment constr
_refine_ls_matrix_type full
_refine_ls_number_parameters 224
_refine_ls_number_reflns 3812
_refine_ls_number_restraints 3
_refine_ls_restrained_S_all 1.065
_refine_ls_R_factor_all 0.0593
_refine_ls_R_factor_gt 0.0449
_refine_ls_shift/su_max 0.000
_refine_ls_shift/su_mean 0.000
_refine_ls_structure_factor_coef Fsqd
_refine_ls_weighting_details 'calc w=1/[\s^2^(Fo^2^)+(0.0526P)^2^+0.2406P] where P=(Fo^2^+2Fc^2^)/3'
_refine_ls_weighting_scheme calc
_refine_ls_wR_factor_gt 0.1109
_refine_ls_wR_factor_ref 0.1206
_reflns_number_gt 2993
_reflns_number_total 3812
_reflns_threshold_expression I>2\s(I)
_cod_data_source_file jo300963m_si_004.cif
_cod_data_source_block 10mz584_0m
_cod_original_cell_volume 776.4(3)
_cod_database_code 4027346

loop_
_symmetry_equiv_pos_as_xyz
'x, y, z'
'-x, -y, -z'

loop_
_atom_site_label
_atom_site_type_symbol
_atom_site_fract_x
_atom_site_fract_y
_atom_site_fract_z
_atom_site_U_iso_or_equiv
_atom_site_adp_type
_atom_site_occupancy
_atom_site_symmetry_multiplicity
_atom_site_calc_flag
_atom_site_refinement_flags
_atom_site_disorder_assembly
_atom_site_disorder_group
N1 N 0.36663(17) 0.51137(10) 0.64437(9) 0.0232(2) Uani 1 1 d . A .
H1 H 0.4092 0.5193 0.5800 0.028 Uiso 0.61(2) 1 calc PR . .
N2 N 0.23262(18) 0.36121(11) 0.42226(9) 0.0229(2) Uani 1 1 d . A .
H2D H 0.3490 0.4205 0.4553 0.027 Uiso 0.39(2) 1 calc PR . .
C1 C 0.4730(2) 0.58040(13) 0.74460(11) 0.0246(3) Uani 1 1 d . . .
C2A C 0.3495(2) 0.54107(13) 0.82796(11) 0.0302(3) Uani 0.800(3) 1 d P A 1
H2A H 0.3847 0.5739 0.9049 0.036 Uiso 0.800(3) 1 calc PR A 1
C3A C 0.1693(2) 0.44632(14) 0.77586(12) 0.0320(3) Uani 0.800(3) 1 d P A 1
H3A H 0.0573 0.4018 0.8102 0.038 Uiso 0.800(3) 1 calc PR A 1
C2B C 0.3495(2) 0.54107(13) 0.82796(11) 0.0302(3) Uani 0.115(5) 1 d P A 2
H2B1 H 0.4386 0.5041 0.8867 0.036 Uiso 0.115(5) 1 calc PR A 2
H2B2 H 0.3033 0.6180 0.8629 0.036 Uiso 0.115(5) 1 calc PR A 2
O3B O 0.1693(2) 0.44632(14) 0.77586(12) 0.0320(3) Uani 0.115(5) 1 d P A 2
O2C O 0.3495(2) 0.54107(13) 0.82796(11) 0.0302(3) Uani 0.084(5) 1 d P A 3
C3C C 0.1693(2) 0.44632(14) 0.77586(12) 0.0320(3) Uani 0.084(5) 1 d P A 3
H3C1 H 0.0336 0.4762 0.7849 0.038 Uiso 0.084(5) 1 calc PR A 3
H3C2 H 0.1688 0.3623 0.8087 0.038 Uiso 0.084(5) 1 calc PR A 3
C4 C 0.1828(2) 0.42781(12) 0.66088(11) 0.0242(3) Uani 1 1 d . . .
C5 C 0.0396(2) 0.33219(12) 0.58112(11) 0.0224(3) Uani 1 1 d . A .
C6 C -0.1446(2) 0.24545(13) 0.61882(11) 0.0230(3) Uani 1 1 d . . .
C7 C -0.3010(2) 0.29813(14) 0.66422(12) 0.0288(3) Uani 1 1 d . A .
H7 H -0.2936 0.3908 0.6698 0.035 Uiso 1 1 calc R . .
C8 C -0.4678(2) 0.21653(15) 0.70148(13) 0.0318(3) Uani 1 1 d . . .
H8 H -0.5729 0.2537 0.7330 0.038 Uiso 1 1 calc R A .
C9 C -0.4813(2) 0.08173(14) 0.69294(12) 0.0310(3) Uani 1 1 d . A .
H9 H -0.5954 0.0262 0.7186 0.037 Uiso 1 1 calc R . .
C10 C -0.3286(2) 0.02741(14) 0.64692(12) 0.0318(3) Uani 1 1 d . . .
H10 H -0.3391 -0.0656 0.6400 0.038 Uiso 1 1 calc R A .
C11 C -0.1596(2) 0.10895(13) 0.61076(12) 0.0275(3) Uani 1 1 d . A .
H11 H -0.0537 0.0714 0.5804 0.033 Uiso 1 1 calc R . .
C12 C 0.0625(2) 0.30709(12) 0.47040(11) 0.0231(3) Uani 1 1 d . . .
C13A C -0.0971(2) 0.21626(13) 0.38891(11) 0.0287(3) Uani 0.700(3) 1 d P A 1
H13A H -0.2317 0.1661 0.4001 0.034 Uiso 0.700(3) 1 calc PR A 1
C14A C -0.0164(2) 0.21603(13) 0.29072(11) 0.0298(3) Uani 0.700(3) 1 d P A 1
H14A H -0.0849 0.1653 0.2214 0.036 Uiso 0.700(3) 1 calc PR A 1
C13B C -0.0971(2) 0.21626(13) 0.38891(11) 0.0287(3) Uani 0.190(3) 1 d P A 2
H13B H -0.1196 0.1265 0.4127 0.034 Uiso 0.190(3) 1 calc PR A 2
H13C H -0.2382 0.2449 0.3788 0.034 Uiso 0.190(3) 1 calc PR A 2
O14B O -0.0164(2) 0.21603(13) 0.29072(11) 0.0298(3) Uani 0.190(3) 1 d P A 2
O13C O -0.0971(2) 0.21626(13) 0.38891(11) 0.0287(3) Uani 0.110(4) 1 d P A 3
C14C C -0.0164(2) 0.21603(13) 0.29072(11) 0.0298(3) Uani 0.110(4) 1 d P A 3
H14B H -0.1178 0.2442 0.2315 0.036 Uiso 0.110(4) 1 calc PR A 3
H14C H 0.0016 0.1262 0.2656 0.036 Uiso 0.110(4) 1 calc PR A 3
C15 C 0.1895(2) 0.30661(12) 0.31356(11) 0.0238(3) Uani 1 1 d . . .
C16 C 0.6757(2) 0.66867(12) 0.76523(11) 0.0238(3) Uani 1 1 d . . .
C17 C 0.7535(2) 0.74014(13) 0.88034(11) 0.0277(3) Uani 1 1 d . . .
C18 C 0.6319(3) 0.82179(15) 0.92497(12) 0.0339(3) Uani 1 1 d . A .
H18 H 0.4986 0.8321 0.8820 0.041 Uiso 1 1 calc R . .
C19 C 0.7031(3) 0.88869(16) 1.03195(13) 0.0416(4) Uani 1 1 d . . .
H19 H 0.6165 0.9424 1.0623 0.050 Uiso 1 1 calc R A .
C20 C 0.8974(3) 0.87733(17) 1.09356(13) 0.0453(4) Uani 1 1 d . A .
H20 H 0.9468 0.9243 1.1661 0.054 Uiso 1 1 calc R . .
C21 C 1.0209(3) 0.79815(18) 1.05055(14) 0.0462(4) Uani 1 1 d . . .
H21 H 1.1563 0.7910 1.0933 0.055 Uiso 1 1 calc R A .
C22 C 0.9491(3) 0.72824(17) 0.94483(13) 0.0384(4) Uani 1 1 d . A .
H22 H 1.0342 0.6720 0.9164 0.046 Uiso 1 1 calc R . .

loop_
_atom_site_aniso_label
_atom_site_aniso_U_11
_atom_site_aniso_U_22
_atom_site_aniso_U_33
_atom_site_aniso_U_23
_atom_site_aniso_U_13
_atom_site_aniso_U_12
N1 0.0205(5) 0.0211(5) 0.0260(6) 0.0004(4) 0.0041(4) 0.0007(4)
N2 0.0206(5) 0.0217(5) 0.0246(5) 0.0020(4) 0.0038(4) 0.0010(4)
C1 0.0241(6) 0.0214(6) 0.0273(7) 0.0000(5) 0.0052(5) 0.0029(5)
C2A 0.0283(7) 0.0308(7) 0.0279(7) -0.0053(5) 0.0088(5) -0.0016(5)
C3A 0.0294(7) 0.0296(7) 0.0352(7) -0.0006(6) 0.0119(6) -0.0014(5)
C2B 0.0283(7) 0.0308(7) 0.0279(7) -0.0053(5) 0.0088(5) -0.0016(5)
O3B 0.0294(7) 0.0296(7) 0.0352(7) -0.0006(6) 0.0119(6) -0.0014(5)
O2C 0.0283(7) 0.0308(7) 0.0279(7) -0.0053(5) 0.0088(5) -0.0016(5)
C3C 0.0294(7) 0.0296(7) 0.0352(7) -0.0006(6) 0.0119(6) -0.0014(5)
C4 0.0214(6) 0.0210(6) 0.0295(7) 0.0014(5) 0.0055(5) 0.0029(5)
C5 0.0184(6) 0.0205(6) 0.0271(6) 0.0030(5) 0.0036(5) 0.0014(5)
C6 0.0189(6) 0.0244(6) 0.0237(6) 0.0041(5) 0.0019(5) 0.0005(5)
C7 0.0256(7) 0.0261(7) 0.0359(8) 0.0065(6) 0.0079(6) 0.0052(5)
C8 0.0224(7) 0.0370(8) 0.0373(8) 0.0078(6) 0.0084(6) 0.0053(6)
C9 0.0229(7) 0.0342(8) 0.0322(7) 0.0078(6) 0.0046(5) -0.0047(6)
C10 0.0324(8) 0.0229(7) 0.0364(8) 0.0045(6) 0.0047(6) -0.0023(6)
C11 0.0250(7) 0.0257(7) 0.0303(7) 0.0018(5) 0.0050(5) 0.0024(5)
C12 0.0189(6) 0.0205(6) 0.0277(7) 0.0026(5) 0.0016(5) 0.0014(5)
C13A 0.0223(6) 0.0297(7) 0.0298(7) 0.0008(5) 0.0037(5) -0.0026(5)
C14A 0.0279(7) 0.0296(7) 0.0261(6) -0.0001(5) 0.0005(5) -0.0031(5)
C13B 0.0223(6) 0.0297(7) 0.0298(7) 0.0008(5) 0.0037(5) -0.0026(5)
O14B 0.0279(7) 0.0296(7) 0.0261(6) -0.0001(5) 0.0005(5) -0.0031(5)
O13C 0.0223(6) 0.0297(7) 0.0298(7) 0.0008(5) 0.0037(5) -0.0026(5)
C14C 0.0279(7) 0.0296(7) 0.0261(6) -0.0001(5) 0.0005(5) -0.0031(5)
C15 0.0215(6) 0.0208(6) 0.0268(6) 0.0019(5) 0.0020(5) 0.0014(5)
C16 0.0228(6) 0.0214(6) 0.0249(6) 0.0006(5) 0.0025(5) 0.0017(5)
C17 0.0288(7) 0.0261(7) 0.0240(6) 0.0017(5) 0.0031(5) -0.0024(5)
C18 0.0403(8) 0.0318(7) 0.0267(7) -0.0024(6) 0.0030(6) 0.0055(6)
C19 0.0558(10) 0.0359(8) 0.0291(8) -0.0062(6) 0.0068(7) 0.0049(7)
C20 0.0584(11) 0.0450(9) 0.0228(7) -0.0021(6) 0.0017(7) -0.0055(8)
C21 0.0420(9) 0.0560(11) 0.0317(8) 0.0099(7) -0.0064(7) -0.0019(8)
C22 0.0364(8) 0.0449(9) 0.0316(8) 0.0043(7) 0.0023(6) 0.0064(7)

loop_
_atom_type_symbol
_atom_type_description
_atom_type_scat_dispersion_real
_atom_type_scat_dispersion_imag
_atom_type_scat_source
C C 0.0033 0.0016 'International Tables Vol C Tables 4.2.6.8 and 6.1.1.4'
H H 0.0000 0.0000 'International Tables Vol C Tables 4.2.6.8 and 6.1.1.4'
N N 0.0061 0.0033 'International Tables Vol C Tables 4.2.6.8 and 6.1.1.4'
O O 0.0106 0.0060 'International Tables Vol C Tables 4.2.6.8 and 6.1.1.4'

loop_
_geom_angle_atom_site_label_1
_geom_angle_atom_site_label_2
_geom_angle_atom_site_label_3
_geom_angle
_geom_angle_site_symmetry_1
_geom_angle_site_symmetry_3
C1 N1 C4 108.62(11) . .
C1 N1 H1 125.7 . .
C4 N1 H1 125.7 . .
C15 N2 C12 107.60(11) . .
C15 N2 H2D 126.2 . .
C12 N2 H2D 126.2 . .
N1 C1 C16 126.61(12) . .
N1 C1 C2A 108.46(11) . .
C16 C1 C2A 124.81(12) . .
C3A C2A C1 107.20(12) . .
C3A C2A H2A 126.4 . .
C1 C2A H2A 126.4 . .
C2A C3A C4 107.17(12) . .
C2A C3A H3A 126.4 . .
C4 C3A H3A 126.4 . .
N1 C4 C5 126.40(12) . .
N1 C4 C3A 108.54(11) . .
C5 C4 C3A 124.87(12) . .
C12 C5 C4 124.90(12) . .
C12 C5 C6 117.39(11) . .
C4 C5 C6 117.61(11) . .
C7 C6 C11 118.63(12) . .
C7 C6 C5 121.37(12) . .
C11 C6 C5 119.99(12) . .
C8 C7 C6 120.64(13) . .
C8 C7 H7 119.7 . .
C6 C7 H7 119.7 . .
C9 C8 C7 120.22(14) . .
C9 C8 H8 119.9 . .
C7 C8 H8 119.9 . .
C8 C9 C10 119.95(13) . .
C8 C9 H9 120.0 . .
C10 C9 H9 120.0 . .
C9 C10 C11 120.03(13) . .
C9 C10 H10 120.0 . .
C11 C10 H10 120.0 . .
C10 C11 C6 120.51(13) . .
C10 C11 H11 119.7 . .
C6 C11 H11 119.7 . .
N2 C12 C5 127.33(11) . .
N2 C12 C13A 109.45(11) . .
C5 C12 C13A 123.22(12) . .
C14A C13A C12 106.53(11) . .
C14A C13A H13A 126.7 . .
C12 C13A H13A 126.7 . .
C13A C14A C15 106.80(11) . .
C13A C14A H14A 126.6 . .
C15 C14A H14A 126.6 . .
N2 C15 C16 126.59(12) . 2_666
N2 C15 C14A 109.61(11) . .
C16 C15 C14A 123.79(12) 2_666 .
C15 C16 C1 124.75(12) 2_666 .
C15 C16 C17 118.04(12) 2_666 .
C1 C16 C17 117.21(12) . .
C18 C17 C22 118.28(13) . .
C18 C17 C16 120.30(13) . .
C22 C17 C16 121.41(13) . .
C17 C18 C19 120.68(15) . .
C17 C18 H18 119.7 . .
C19 C18 H18 119.7 . .
C20 C19 C18 120.22(16) . .
C20 C19 H19 119.9 . .
C18 C19 H19 119.9 . .
C19 C20 C21 119.95(15) . .
C19 C20 H20 120.0 . .
C21 C20 H20 120.0 . .
C20 C21 C22 120.42(16) . .
C20 C21 H21 119.8 . .
C22 C21 H21 119.8 . .
C21 C22 C17 120.42(16) . .
C21 C22 H22 119.8 . .
C17 C22 H22 119.8 . .

loop_
_geom_bond_atom_site_label_1
_geom_bond_atom_site_label_2
_geom_bond_distance
_geom_bond_site_symmetry_2
N1 C1 1.3678(17) .
N1 C4 1.3699(17) .
N1 H1 0.8800 .
N2 C15 1.3650(17) .
N2 C12 1.3657(17) .
N2 H2D 0.8800 .
C1 C16 1.4011(18) .
C1 C2A 1.4274(19) .
C2A C3A 1.3810(19) .
C2A H2A 0.9500 .
C3A C4 1.4247(19) .
C3A H3A 0.9500 .
C4 C5 1.4016(17) .
C5 C12 1.3963(19) .
C5 C6 1.4958(18) .
C6 C7 1.3913(19) .
C6 C11 1.3951(19) .
C7 C8 1.389(2) .
C7 H7 0.9500 .
C8 C9 1.379(2) .
C8 H8 0.9500 .
C9 C10 1.383(2) .
C9 H9 0.9500 .
C10 C11 1.3916(19) .
C10 H10 0.9500 .
C11 H11 0.9500 .
C12 C13A 1.4333(17) .
C13A C14A 1.3832(19) .
C13A H13A 0.9500 .
C14A C15 1.4272(18) .
C14A H14A 0.9500 .
C15 C16 1.4007(19) 2_666
C16 C15 1.4007(19) 2_666
C16 C17 1.4959(18) .
C17 C18 1.388(2) .
C17 C22 1.391(2) .
C18 C19 1.391(2) .
C18 H18 0.9500 .
C19 C20 1.368(3) .
C19 H19 0.9500 .
C20 C21 1.371(3) .
C20 H20 0.9500 .
C21 C22 1.390(2) .
C21 H21 0.9500 .
C22 H22 0.9500 .

loop_
_geom_torsion_atom_site_label_1
_geom_torsion_atom_site_label_2
_geom_torsion_atom_site_label_3
_geom_torsion_atom_site_label_4
_geom_torsion
_geom_torsion_site_symmetry_1
_geom_torsion_site_symmetry_4
C4 N1 C1 C16 174.97(13) . .
C4 N1 C1 C2A -1.19(15) . .
N1 C1 C2A C3A 0.72(16) . .
C16 C1 C2A C3A -175.53(13) . .
C1 C2A C3A C4 0.02(16) . .
C1 N1 C4 C5 -174.11(13) . .
C1 N1 C4 C3A 1.20(15) . .
C2A C3A C4 N1 -0.74(16) . .
C2A C3A C4 C5 174.66(13) . .
N1 C4 C5 C12 -0.2(2) . .
C3A C4 C5 C12 -174.74(13) . .
N1 C4 C5 C6 176.29(12) . .
C3A C4 C5 C6 1.7(2) . .
C12 C5 C6 C7 -123.01(14) . .
C4 C5 C6 C7 60.27(17) . .
C12 C5 C6 C11 58.23(17) . .
C4 C5 C6 C11 -118.49(14) . .
C11 C6 C7 C8 0.5(2) . .
C5 C6 C7 C8 -178.32(13) . .
C6 C7 C8 C9 -0.6(2) . .
C7 C8 C9 C10 -0.1(2) . .
C8 C9 C10 C11 0.9(2) . .
C9 C10 C11 C6 -1.1(2) . .
C7 C6 C11 C10 0.4(2) . .
C5 C6 C11 C10 179.15(12) . .
C15 N2 C12 C5 178.67(13) . .
C15 N2 C12 C13A -1.03(14) . .
C4 C5 C12 N2 5.8(2) . .
C6 C5 C12 N2 -170.68(12) . .
C4 C5 C12 C13A -174.56(13) . .
C6 C5 C12 C13A 8.98(19) . .
N2 C12 C13A C14A 0.78(15) . .
C5 C12 C13A C14A -178.93(12) . .
C12 C13A C14A C15 -0.22(15) . .
C12 N2 C15 C16 -177.98(13) . 2_666
C12 N2 C15 C14A 0.89(15) . .
C13A C14A C15 N2 -0.40(15) . .
C13A C14A C15 C16 178.50(13) . 2_666
N1 C1 C16 C15 -4.8(2) . 2_666
C2A C1 C16 C15 170.78(13) . 2_666
N1 C1 C16 C17 175.91(12) . .
C2A C1 C16 C17 -8.5(2) . .
C15 C16 C17 C18 120.69(15) 2_666 .
C1 C16 C17 C18 -59.96(18) . .
C15 C16 C17 C22 -58.57(19) 2_666 .
C1 C16 C17 C22 120.78(16) . .
C22 C17 C18 C19 -0.7(2) . .
C16 C17 C18 C19 -179.97(14) . .
C17 C18 C19 C20 1.7(2) . .
C18 C19 C20 C21 -1.0(3) . .
C19 C20 C21 C22 -0.5(3) . .
C20 C21 C22 C17 1.5(3) . .
C18 C17 C22 C21 -0.9(2) . .
C16 C17 C22 C21 178.41(14) . .
